data_1560104
loop_
_publ_author_name
'Lee, Jie Yie'
'Ling, Sanliang'
'Argent, Stephen P.'
'Senn, Mark S.'
'Ca\~nadillas-Delgado, Laura'
'Cliffe, Matthew J.'

_publ_section_title
;
 Controlling multiple orderings in metal thiocyanate molecular perovskites
 Ax{Ni[Bi(SCN)6]}
;
_journal_issue 10
_journal_name_full 'Chemical Science'
_journal_page_first 3516
_journal_page_last 3525
_journal_paper_doi 10.1039/D0SC06619B
_journal_volume 12
_journal_year 2021
_chemical_formula_moiety 'Bi0.667 C4 N4 Ni0.667 S4, 0.667(H4 N)'
_chemical_formula_sum 'C4 H2.67 Bi0.67 N4.67 Ni0.67 S4'
_chemical_formula_weight 422.81
_chemical_name_systematic 'ammonium nickel hexathiocyanatobismuthate'
_space_group_crystal_system triclinic
_space_group_IT_number 2
_space_group_name_Hall '-P 1'
_space_group_name_H-M_alt 'P -1'
_atom_sites_solution_hydrogens difmap
_audit_creation_date 2020-04-29
_audit_creation_method
;
Olex2 1.3
(compiled 2020.01.31 svn.r88ba2a32 for OlexSys, GUI svn.r6032)
;
_audit_update_record
;
2020-11-18 deposited with the CCDC.	2021-01-15 downloaded from the CCDC.
;
_cell_angle_alpha 97.041(6)
_cell_angle_beta 90.364(7)
_cell_angle_gamma 91.558(9)
_cell_formula_units_Z 3
_cell_length_a 8.4472(12)
_cell_length_b 8.7119(10)
_cell_length_c 11.9671(9)
_cell_measurement_reflns_used 4798
_cell_measurement_temperature 260(2)
_cell_measurement_theta_max 60.723
_cell_measurement_theta_min 4.552
_cell_volume 873.67(17)
_computing_molecular_graphics 'Olex2 1.3 (Dolomanov et al., 2009)'
_computing_publication_material 'Olex2 1.3 (Dolomanov et al., 2009)'
_computing_structure_refinement 'SHELXL 2018/3 (Sheldrick, 2015)'
_diffrn_ambient_temperature 260(2)
_diffrn_measured_fraction_theta_full 0.745
_diffrn_measured_fraction_theta_max 0.548
_diffrn_measurement_device_type 'D19, Institut Laue Langevin'
_diffrn_radiation_type neutrons
_diffrn_radiation_wavelength 0.9455
_diffrn_reflns_av_R_equivalents 0.0377
_diffrn_reflns_av_unetI/netI 0.0348
_diffrn_reflns_Laue_measured_fraction_full 0.745
_diffrn_reflns_Laue_measured_fraction_max 0.548
_diffrn_reflns_limit_h_max 5
_diffrn_reflns_limit_h_min -13
_diffrn_reflns_limit_k_max 9
_diffrn_reflns_limit_k_min -16
_diffrn_reflns_limit_l_max 22
_diffrn_reflns_limit_l_min -22
_diffrn_reflns_number 9536
_diffrn_reflns_point_group_measured_fraction_full 0.745
_diffrn_reflns_point_group_measured_fraction_max 0.548
_diffrn_reflns_theta_full 34.562
_diffrn_reflns_theta_max 60.723
_diffrn_reflns_theta_min 4.552
_exptl_absorpt_coefficient_mu 0.000
_exptl_absorpt_correction_T_max 0.9203
_exptl_absorpt_correction_T_min 0.8824
_exptl_absorpt_correction_type empirical
_exptl_crystal_colour 'dark orange'
_exptl_crystal_colour_modifier dark
_exptl_crystal_colour_primary orange
_exptl_crystal_density_diffrn 2.411
_exptl_crystal_description block
_exptl_crystal_F_000 592
_exptl_crystal_size_max 2.9
_exptl_crystal_size_mid 2.5
_exptl_crystal_size_min 2.2
_refine_diff_density_max 2.564
_refine_diff_density_min -2.165
_refine_diff_density_rms 0.276
_refine_ls_extinction_coef 0.076(10)
_refine_ls_extinction_expression Fc^*^=kFc[1+0.001xFc^2^\l^3^/sin(2\q)]^-1/4^
_refine_ls_extinction_method 'SHELXL-2018/3 (Sheldrick 2018)'
_refine_ls_goodness_of_fit_ref 1.266
_refine_ls_hydrogen_treatment refall
_refine_ls_matrix_type full
_refine_ls_number_parameters 233
_refine_ls_number_reflns 6293
_refine_ls_number_restraints 0
_refine_ls_restrained_S_all 1.266
_refine_ls_R_factor_all 0.1140
_refine_ls_R_factor_gt 0.0963
_refine_ls_shift/su_max 0.000
_refine_ls_shift/su_mean 0.000
_refine_ls_structure_factor_coef Fsqd
_refine_ls_weighting_details 'w=1/[\s^2^(Fo^2^)+(0.2000P)^2^] where P=(Fo^2^+2Fc^2^)/3'
_refine_ls_weighting_scheme calc
_refine_ls_wR_factor_gt 0.2845
_refine_ls_wR_factor_ref 0.3111
_reflns_Friedel_coverage 0.000
_reflns_number_gt 4798
_reflns_number_total 6293
_reflns_threshold_expression 'I > 2\s(I)'
_cod_data_source_file d0sc06619b3.cif
_cod_data_source_block 1NH4NiBiSCN6_260K_neutron
_cod_depositor_comments 'Adding full bibliography for 1560103--1560109.cif.'
_cod_database_code 1560104
_shelx_shelxl_version_number 2018/3
_shelx_space_group_comment
;
The symmetry employed for this shelxl refinement is uniquely defined
by the following loop, which should always be used as a source of
symmetry information in preference to the above space-group names.
They are only intended as comments.
;
_olex2_refinement_description
;
;
_olex2_submission_special_instructions 'No special instructions were received'

loop_
_space_group_symop_operation_xyz
'x, y, z'
'-x, -y, -z'

loop_
_atom_site_label
_atom_site_type_symbol
_atom_site_fract_x
_atom_site_fract_y
_atom_site_fract_z
_atom_site_U_iso_or_equiv
_atom_site_adp_type
_atom_site_occupancy
_atom_site_site_symmetry_order
_atom_site_calc_flag
_atom_site_refinement_flags_posn
_atom_site_refinement_flags_adp
_atom_site_refinement_flags_occupancy
_atom_site_disorder_assembly
_atom_site_disorder_group
Bi1 Bi 0.500000 0.500000 0.000000 0.0338(3) Uani 1 2 d S . P . .
Bi2 Bi 0.000000 0.000000 0.500000 0.0331(3) Uani 1 2 d S . P . .
Ni2 Ni 0.500000 0.500000 0.500000 0.0329(3) Uani 1 2 d S . P . .
Ni1 Ni 0.000000 0.000000 0.000000 0.0321(3) Uani 1 2 d S . P . .
S1 S 0.5143(6) 0.2203(6) 1.0953(5) 0.0556(14) Uani 1 1 d . . . . .
S6 S -0.7497(6) 0.3979(6) 0.8499(3) 0.0501(11) Uani 1 1 d . . . . .
S5 S -0.7637(6) 0.0201(5) 0.3377(3) 0.0534(11) Uani 1 1 d . . . . .
S3 S -0.2727(7) 0.3939(5) 0.8381(3) 0.0502(11) Uani 1 1 d . . . . .
S4 S 0.0196(6) 0.3196(5) 0.5649(5) 0.0577(13) Uani 1 1 d . . . . .
S2 S 0.2652(6) -0.0169(8) 0.6419(3) 0.0585(13) Uani 1 1 d . . . . .
N1 N 0.19652(15) 0.12824(15) 1.06361(10) 0.0446(3) Uani 1 1 d . . . . .
N2 N 0.10434(17) -0.01829(15) 0.84539(8) 0.0447(3) Uani 1 1 d . . . . .
N6 N -0.59536(16) 0.46310(14) 0.65368(9) 0.0433(3) Uani 1 1 d . . . . .
N4 N -0.29754(16) 0.39202(13) 0.53577(11) 0.0429(3) Uani 1 1 d . . . . .
N3 N -0.10463(18) 0.20106(15) 0.96315(12) 0.0491(4) Uani 1 1 d . . . . .
N5 N -0.60569(16) 0.29338(12) 0.43007(10) 0.0443(3) Uani 1 1 d . . . . .
C5 C -0.66985(19) 0.17982(15) 0.39410(11) 0.0363(3) Uani 1 1 d . . . . .
C4 C -0.1687(2) 0.35755(16) 0.54723(13) 0.0375(3) Uani 1 1 d . . . . .
C6 C -0.6563(2) 0.43614(17) 0.73481(11) 0.0384(4) Uani 1 1 d . . . . .
C3 C -0.1736(2) 0.28336(16) 0.91336(12) 0.0404(4) Uani 1 1 d . . . . .
C2 C 0.1711(2) -0.01448(17) 0.76166(10) 0.0377(3) Uani 1 1 d . . . . .
C1 C 0.3281(2) 0.16734(16) 1.07521(11) 0.0379(4) Uani 1 1 d . . . . .
N7 N -0.0169(4) 0.65718(19) 0.7545(2) 0.0741(7) Uani 1 1 d . . . . .
H H 0.0753(18) 0.620(5) 0.784(3) 0.327(18) Uani 1 1 d . . . . .
H7B H -0.0809(18) 0.5724(11) 0.7721(11) 0.147(5) Uani 1 1 d . . . . .
H7C H -0.042(2) 0.7491(11) 0.7852(15) 0.201(8) Uani 1 1 d . . . . .
H7D H -0.015(3) 0.650(2) 0.6774(11) 0.189(7) Uani 1 1 d . . . . .

loop_
_atom_site_aniso_label
_atom_site_aniso_U_11
_atom_site_aniso_U_22
_atom_site_aniso_U_33
_atom_site_aniso_U_23
_atom_site_aniso_U_13
_atom_site_aniso_U_12
Bi1 0.0303(9) 0.0366(5) 0.0350(4) 0.0051(4) -0.0008(5) 0.0042(6)
Bi2 0.0337(9) 0.0329(4) 0.0334(4) 0.0063(3) 0.0010(5) 0.0034(6)
Ni2 0.0274(7) 0.0354(4) 0.0364(4) 0.0053(3) 0.0025(5) 0.0036(5)
Ni1 0.0280(7) 0.0356(4) 0.0339(4) 0.0082(3) 0.0016(4) 0.0041(5)
S1 0.035(2) 0.056(2) 0.080(3) 0.027(2) -0.014(2) -0.005(2)
S6 0.049(2) 0.064(2) 0.0371(11) 0.0066(13) 0.0044(15) -0.016(2)
S5 0.057(3) 0.0577(19) 0.0408(12) -0.0099(13) 0.0105(16) -0.016(2)
S3 0.053(3) 0.0575(18) 0.0442(14) 0.0183(13) 0.0108(18) 0.024(2)
S4 0.037(2) 0.0372(13) 0.096(3) -0.0055(17) -0.011(3) 0.0035(16)
S2 0.044(3) 0.096(3) 0.0346(12) 0.0055(17) 0.0048(17) 0.009(3)
N1 0.0342(7) 0.0518(5) 0.0488(5) 0.0116(4) -0.0028(5) -0.0036(6)
N2 0.0423(8) 0.0563(5) 0.0366(4) 0.0100(4) 0.0045(4) 0.0006(6)
N6 0.0398(7) 0.0526(5) 0.0384(4) 0.0093(3) 0.0041(4) -0.0004(6)
N4 0.0322(7) 0.0446(4) 0.0529(5) 0.0085(4) 0.0012(5) 0.0086(5)
N3 0.0420(8) 0.0484(5) 0.0614(6) 0.0227(5) 0.0041(7) 0.0120(6)
N5 0.0391(7) 0.0402(4) 0.0520(5) -0.0004(3) 0.0064(5) -0.0011(5)
C5 0.0323(8) 0.0391(5) 0.0372(5) 0.0037(4) 0.0028(5) 0.0015(6)
C4 0.0299(8) 0.0364(4) 0.0462(6) 0.0038(4) 0.0013(6) 0.0070(6)
C6 0.0361(9) 0.0443(5) 0.0349(4) 0.0055(4) 0.0012(5) -0.0017(6)
C3 0.0406(10) 0.0389(5) 0.0436(5) 0.0109(4) 0.0051(7) 0.0099(7)
C2 0.0369(9) 0.0430(5) 0.0333(4) 0.0045(4) 0.0014(5) 0.0030(6)
C1 0.0348(9) 0.0400(5) 0.0392(5) 0.0072(4) -0.0005(6) -0.0017(6)
N7 0.097(2) 0.0463(6) 0.0785(11) 0.0046(6) 0.0164(12) 0.0082(9)
H 0.113(11) 0.40(4) 0.49(4) 0.17(3) -0.111(19) -0.010(18)
H7B 0.190(13) 0.088(5) 0.164(9) 0.020(5) -0.013(9) -0.015(7)
H7C 0.28(2) 0.073(5) 0.233(15) -0.035(7) 0.060(15) -0.009(8)
H7D 0.27(2) 0.183(14) 0.109(7) 0.006(8) 0.027(10) -0.015(14)

loop_
_atom_type_symbol
_atom_type_description
_atom_type_scat_dispersion_real
_atom_type_scat_dispersion_imag
_atom_type_scat_source
C C 0.0000 0.0000 'Neutron Data Booklet, ILL Grenoble, France (2003) ISBN 0-9704143-7-4'
H H 0.0000 0.0000 'Neutron Data Booklet, ILL Grenoble, France (2003) ISBN 0-9704143-7-4'
N N 0.0000 0.0000 'Neutron Data Booklet, ILL Grenoble, France (2003) ISBN 0-9704143-7-4'
S S 0.0000 0.0000 'Neutron Data Booklet, ILL Grenoble, France (2003) ISBN 0-9704143-7-4'
Ni Ni 0.0000 0.0000 'Neutron Data Booklet, ILL Grenoble, France (2003) ISBN 0-9704143-7-4'
Bi Bi 0.0000 0.0000 'Neutron Data Booklet, ILL Grenoble, France (2003) ISBN 0-9704143-7-4'

loop_
_geom_angle_atom_site_label_1
_geom_angle_atom_site_label_2
_geom_angle_atom_site_label_3
_geom_angle
_geom_angle_site_symmetry_1
_geom_angle_site_symmetry_3
_geom_angle_publ_flag
S1 Bi1 S1 180.0(2) 1_554 2_666 ?
S1 Bi1 S3 90.41(16) 2_666 2_566 ?
S1 Bi1 S3 89.59(16) 1_554 2_566 ?
S1 Bi1 S3 90.41(16) 1_554 1_654 ?
S1 Bi1 S3 89.59(16) 2_666 1_654 ?
S6 Bi1 S1 85.17(12) 1_654 2_666 ?
S6 Bi1 S1 85.17(12) 2_566 1_554 ?
S6 Bi1 S1 94.83(12) 1_654 1_554 ?
S6 Bi1 S1 94.83(12) 2_566 2_666 ?
S6 Bi1 S6 180.0 2_566 1_654 ?
S6 Bi1 S3 88.75(14) 2_566 1_654 ?
S6 Bi1 S3 88.75(14) 1_654 2_566 ?
S6 Bi1 S3 91.25(14) 2_566 2_566 ?
S6 Bi1 S3 91.25(14) 1_654 1_654 ?
S3 Bi1 S3 180.0 2_566 1_654 ?
S5 Bi2 S5 180.0 2_456 1_655 ?
S5 Bi2 S2 82.17(14) 1_655 . ?
S5 Bi2 S2 97.83(14) 2_456 . ?
S5 Bi2 S2 97.83(14) 1_655 2_556 ?
S5 Bi2 S2 82.17(14) 2_456 2_556 ?
S4 Bi2 S5 88.53(16) 2_556 1_655 ?
S4 Bi2 S5 91.47(16) 2_556 2_456 ?
S4 Bi2 S5 91.47(16) . 1_655 ?
S4 Bi2 S5 88.53(16) . 2_456 ?
S4 Bi2 S4 180.0 . 2_556 ?
S4 Bi2 S2 93.88(17) . 2_556 ?
S4 Bi2 S2 86.12(17) . . ?
S4 Bi2 S2 93.88(17) 2_556 . ?
S4 Bi2 S2 86.12(17) 2_556 2_556 ?
S2 Bi2 S2 180.00(12) 2_556 . ?
N6 Ni2 N6 180.0 2_566 1_655 ?
N4 Ni2 N6 88.88(6) 2_566 1_655 ?
N4 Ni2 N6 91.12(6) 2_566 2_566 ?
N4 Ni2 N6 88.88(6) 1_655 2_566 ?
N4 Ni2 N6 91.12(6) 1_655 1_655 ?
N4 Ni2 N4 180.00(7) 2_566 1_655 ?
N4 Ni2 N5 88.35(5) 1_655 2_566 ?
N4 Ni2 N5 91.65(5) 1_655 1_655 ?
N4 Ni2 N5 91.65(5) 2_566 2_566 ?
N4 Ni2 N5 88.35(5) 2_566 1_655 ?
N5 Ni2 N6 91.21(5) 2_566 1_655 ?
N5 Ni2 N6 91.21(5) 1_655 2_566 ?
N5 Ni2 N6 88.79(5) 1_655 1_655 ?
N5 Ni2 N6 88.79(5) 2_566 2_566 ?
N5 Ni2 N5 180.0 2_566 1_655 ?
N1 Ni1 N1 180.00(10) 1_554 2_556 ?
N1 Ni1 N3 90.10(5) 1_554 2_556 ?
N1 Ni1 N3 89.90(5) 2_556 2_556 ?
N1 Ni1 N3 89.90(5) 1_554 1_554 ?
N1 Ni1 N3 90.10(5) 2_556 1_554 ?
N2 Ni1 N1 91.91(5) 2_556 1_554 ?
N2 Ni1 N1 91.91(5) 1_554 2_556 ?
N2 Ni1 N1 88.09(5) 2_556 2_556 ?
N2 Ni1 N1 88.09(5) 1_554 1_554 ?
N2 Ni1 N2 180.00(7) 2_556 1_554 ?
N2 Ni1 N3 88.75(6) 2_556 2_556 ?
N2 Ni1 N3 91.25(6) 2_556 1_554 ?
N2 Ni1 N3 88.75(6) 1_554 1_554 ?
N2 Ni1 N3 91.25(6) 1_554 2_556 ?
N3 Ni1 N3 180.00(9) 2_556 1_554 ?
C1 S1 Bi1 97.0(2) . 1_556 ?
C6 S6 Bi1 95.71(17) . 1_456 ?
C5 S5 Bi2 99.36(19) . 1_455 ?
C3 S3 Bi1 98.65(19) . 1_456 ?
C4 S4 Bi2 98.23(15) . . ?
C2 S2 Bi2 98.2(2) . . ?
C1 N1 Ni1 158.83(15) . 1_556 ?
C2 N2 Ni1 173.05(11) . 1_556 ?
C6 N6 Ni2 175.20(10) . 1_455 ?
C4 N4 Ni2 165.55(11) . 1_455 ?
C3 N3 Ni1 159.21(13) . 1_556 ?
C5 N5 Ni2 177.10(14) . 1_455 ?
N5 C5 S5 177.6(2) . . ?
N4 C4 S4 176.43(18) . . ?
N6 C6 S6 178.1(2) . . ?
N3 C3 S3 177.4(2) . . ?
N2 C2 S2 177.6(3) . . ?
N1 C1 S1 178.2(2) . . ?
H N7 H7B 93(2) . . ?
H7C N7 H 115(2) . . ?
H7C N7 H7B 117.0(14) . . ?
H7C N7 H7D 112.0(17) . . ?
H7D N7 H 112(2) . . ?
H7D N7 H7B 106.4(13) . . ?

loop_
_geom_bond_atom_site_label_1
_geom_bond_atom_site_label_2
_geom_bond_distance
_geom_bond_site_symmetry_2
_geom_bond_publ_flag
Bi1 S1 2.819(4) 2_666 ?
Bi1 S1 2.819(4) 1_554 ?
Bi1 S6 2.815(4) 1_654 ?
Bi1 S6 2.815(4) 2_566 ?
Bi1 S3 2.828(5) 2_566 ?
Bi1 S3 2.828(5) 1_654 ?
Bi2 S5 2.811(5) 1_655 ?
Bi2 S5 2.811(5) 2_456 ?
Bi2 S4 2.797(4) 2_556 ?
Bi2 S4 2.797(4) . ?
Bi2 S2 2.820(5) . ?
Bi2 S2 2.820(5) 2_556 ?
Ni2 N6 2.0698(11) 1_655 ?
Ni2 N6 2.0698(11) 2_566 ?
Ni2 N4 2.0420(13) 1_655 ?
Ni2 N4 2.0420(13) 2_566 ?
Ni2 N5 2.0667(10) 1_655 ?
Ni2 N5 2.0667(10) 2_566 ?
Ni1 N1 2.0635(10) 2_556 ?
Ni1 N1 2.0635(10) 1_554 ?
Ni1 N2 2.0449(12) 2_556 ?
Ni1 N2 2.0449(12) 1_554 ?
Ni1 N3 2.0766(13) 2_556 ?
Ni1 N3 2.0766(13) 1_554 ?
S1 C1 1.635(4) . ?
S6 C6 1.657(4) . ?
S5 C5 1.650(4) . ?
S3 C3 1.639(4) . ?
S4 C4 1.651(5) . ?
S2 C2 1.641(5) . ?
N1 C1 1.1561(19) . ?
N2 C2 1.1566(19) . ?
N6 C6 1.1481(18) . ?
N4 C4 1.149(2) . ?
N3 C3 1.1540(18) . ?
N5 C5 1.1494(15) . ?
N7 H 0.94(2) . ?
N7 H7B 0.949(12) . ?
N7 H7C 0.873(10) . ?
N7 H7D 0.917(15) . ?
